data_4025091
loop_
_publ_author_name
'Tetsuya Tsujihara'
'Toshio Shinohara'
'Kazuhiro Takenaka'
'Shinobu Takizawa'
'Kiyotaka Onitsuka'
'Minoru Hatanaka'
'Hiroaki Sasai'

_publ_contact_author_address
;
    The Institute of Scientific and Industrial Research
    Osaka University
    8-1 Mihogaoka, Ibaraki
    Osaka 567-0047, Japan
;
_publ_contact_author_email sasai@sanken.osaka-u.ac.jp
_publ_contact_author_fax +81-6-6879-8469
_publ_contact_author_name 'Hiroaki SASAI'
_publ_contact_author_phone +81-6-6879-8465
_publ_section_title
;
Enantioselective Intramolecular Oxidative Aminocarbonylation of
Alkenylureas Catalyzed by Palladium-Spiro Bis(isoxazoline) Complexes
;
_journal_name_full 'Journal of Organic Chemistry'
_journal_page_first 9274
_journal_page_last 9279
_journal_paper_doi 10.1021/jo901778a
_journal_volume 74
_journal_year 2009
_chemical_absolute_configuration 'CHOOSE rm ad rmad syn or unk'
_chemical_formula_moiety 'C16 H20 N2 O4 S '
_chemical_formula_sum 'C16 H20 N2 O4 S'
_chemical_formula_weight 336.40
_space_group_IT_number 19
_symmetry_cell_setting orthorhombic
_symmetry_Int_Tables_number 19
_symmetry_space_group_name_Hall 'P 2ac 2ab'
_symmetry_space_group_name_H-M 'P 21 21 21'
_audit_creation_date 2007-09-11
_audit_creation_method 'by CrystalStructure 3.8'
_cell_angle_alpha 90.0000
_cell_angle_beta 90.0000
_cell_angle_gamma 90.0000
_cell_formula_units_Z 4
_cell_length_a 8.100(3)
_cell_length_b 8.189(3)
_cell_length_c 24.650(8)
_cell_measurement_reflns_used 25
_cell_measurement_temperature 123.1
_cell_measurement_theta_max 17.0
_cell_measurement_theta_min 15.1
_cell_volume 1635.0(10)
_computing_cell_refinement WinAFC
_computing_data_collection WinAFC
_computing_data_reduction CrystalStructure
_computing_publication_material 'CrystalStructure 3.8'
_computing_structure_refinement CRYSTALS
_computing_structure_solution SIR2002
_diffrn_measured_fraction_theta_full 0.997
_diffrn_measured_fraction_theta_max 0.997
_diffrn_measurement_device_type 'Rigaku AFC7R'
_diffrn_measurement_method \w
_diffrn_radiation_type 'Mo K\a'
_diffrn_radiation_wavelength 0.71069
_diffrn_reflns_av_R_equivalents 0.017
_diffrn_reflns_limit_h_max 11
_diffrn_reflns_limit_h_min -11
_diffrn_reflns_limit_k_max 11
_diffrn_reflns_limit_k_min -11
_diffrn_reflns_limit_l_max 34
_diffrn_reflns_limit_l_min -34
_diffrn_reflns_number 5758
_diffrn_reflns_theta_full 30.03
_diffrn_reflns_theta_max 30.03
_diffrn_standards_decay_% 0.00
_diffrn_standards_interval_count 150
_diffrn_standards_number 3
_exptl_absorpt_coefficient_mu 0.219
_exptl_absorpt_correction_T_max 0.947
_exptl_absorpt_correction_T_min 0.902
_exptl_absorpt_correction_type psi-scan
_exptl_absorpt_process_details '(North, Phillips & Mathews, 1968)'
_exptl_crystal_colour colorless
_exptl_crystal_density_diffrn 1.367
_exptl_crystal_density_method 'not measured'
_exptl_crystal_description prismatic
_exptl_crystal_F_000 712.00
_exptl_crystal_size_max 0.50
_exptl_crystal_size_mid 0.50
_exptl_crystal_size_min 0.25
_refine_diff_density_max 0.49
_refine_diff_density_min -0.36
_refine_ls_abs_structure_details 'Flack, H. D. (1983), Acta Cryst. A39, 876-881.  2040 Friedel Pairs'
_refine_ls_abs_structure_Flack 0.00(4)
_refine_ls_extinction_method none
_refine_ls_goodness_of_fit_ref 0.737
_refine_ls_hydrogen_treatment refall
_refine_ls_number_parameters 289
_refine_ls_number_reflns 4782
_refine_ls_R_factor_gt 0.0249
_refine_ls_shift/su_max 0.0000
_refine_ls_structure_factor_coef Fsqd
_refine_ls_weighting_details 'w = 1/[0.0010Fo^2^ + 3.0000\s(Fo^2^) + 0.5000]/(4Fo^2^)'
_refine_ls_weighting_scheme calc
_refine_ls_wR_factor_ref 0.0686
_reflns_number_gt 4571
_reflns_number_total 4783
_reflns_threshold_expression F^2^>2.0\s(F^2^)
_cod_data_source_file jo901778a_si_002.cif
_cod_data_source_block '_o-tol_Urea_pro_c'
_cod_original_formula_sum 'C16 H20 N2 O4 S '
_cod_database_code 4025091

loop_
_symmetry_equiv_pos_site_id
_symmetry_equiv_pos_as_xyz
1 +X,+Y,+Z
2 1/2+X,1/2-Y,-Z
3 -X,1/2+Y,1/2-Z
4 1/2-X,-Y,1/2+Z

loop_
_atom_site_label
_atom_site_type_symbol
_atom_site_fract_x
_atom_site_fract_y
_atom_site_fract_z
_atom_site_U_iso_or_equiv
_atom_site_adp_type
_atom_site_occupancy
_atom_site_symmetry_multiplicity
_atom_site_calc_flag
_atom_site_refinement_flags
_atom_site_disorder_assembly
_atom_site_disorder_group
S(1) S 0.25611(3) 0.62686(3) 0.868010(10) 0.01730(4) Uani 1.00 1 d . . .
O(1) O 0.32265(9) 0.28224(10) 0.82620(3) 0.02191(16) Uani 1.00 1 d . . .
O(2) O 0.49860(11) 0.80063(9) 0.80283(3) 0.02456(18) Uani 1.00 1 d . . .
O(3) O 0.19246(10) 0.49656(10) 0.90047(3) 0.02449(18) Uani 1.00 1 d . . .
O(4) O 0.14980(11) 0.70651(11) 0.83009(3) 0.02703(19) Uani 1.00 1 d . . .
N(1) N 0.59904(10) 0.32704(10) 0.83427(4) 0.01645(17) Uani 1.00 1 d . . .
N(2) N 0.42091(10) 0.54922(10) 0.83417(3) 0.01697(17) Uani 1.00 1 d . . .
C(1) C 0.83740(13) 0.16442(13) 0.83443(4) 0.0178(2) Uani 1.00 1 d . . .
C(2) C 0.65003(13) 0.15631(12) 0.82633(4) 0.0184(2) Uani 1.00 1 d . . .
C(3) C 0.87801(12) 0.33228(13) 0.80983(4) 0.0193(2) Uani 1.00 1 d . . .
C(4) C 0.73743(12) 0.44298(12) 0.82859(4) 0.01677(18) Uani 1.00 1 d . . .
C(5) C 0.68727(14) 0.57610(12) 0.78885(4) 0.0194(2) Uani 1.00 1 d . . .
C(6) C 0.53118(13) 0.65729(12) 0.80795(4) 0.0187(2) Uani 1.00 1 d . . .
C(7) C 0.44024(12) 0.37200(12) 0.83087(4) 0.01630(18) Uani 1.00 1 d . . .
C(8) C 0.92480(14) 0.02717(15) 0.80435(5) 0.0248(2) Uani 1.00 1 d . . .
C(9) C 0.87948(16) 0.16002(16) 0.89493(5) 0.0285(2) Uani 1.00 1 d . . .
C(10) C 0.34605(13) 0.77366(13) 0.91159(4) 0.01818(19) Uani 1.00 1 d . . .
C(11) C 0.30587(14) 0.93605(13) 0.90220(4) 0.0213(2) Uani 1.00 1 d . . .
C(12) C 0.36095(15) 1.05649(15) 0.93760(5) 0.0273(2) Uani 1.00 1 d . . .
C(13) C 0.45835(17) 1.01182(18) 0.98147(5) 0.0329(3) Uani 1.00 1 d . . .
C(14) C 0.49966(17) 0.84959(19) 0.98977(5) 0.0332(2) Uani 1.00 1 d . . .
C(15) C 0.44489(14) 0.72472(15) 0.95557(4) 0.0240(2) Uani 1.00 1 d . . .
C(16) C 0.4917(2) 0.55064(19) 0.96801(5) 0.0351(3) Uani 1.00 1 d . . .
H(1) H 0.6007(19) 0.0920(18) 0.8535(6) 0.027(3) Uiso 1.00 1 d . . .
H(2) H 0.6178(17) 0.1186(17) 0.7882(5) 0.020(3) Uiso 1.00 1 d . . .
H(3) H 0.9862(19) 0.367(2) 0.8217(6) 0.028(3) Uiso 1.00 1 d . . .
H(4) H 0.8754(19) 0.3235(18) 0.7707(6) 0.026(3) Uiso 1.00 1 d . . .
H(5) H 0.7613(18) 0.4900(18) 0.8648(6) 0.025(3) Uiso 1.00 1 d . . .
H(6) H 0.7681(19) 0.6582(18) 0.7845(6) 0.025(3) Uiso 1.00 1 d . . .
H(7) H 0.666(2) 0.528(2) 0.7527(6) 0.027(3) Uiso 1.00 1 d . . .
H(8) H 0.235(2) 0.9641(19) 0.8730(6) 0.033(4) Uiso 1.00 1 d . . .
H(9) H 0.3350(19) 1.1742(19) 0.9294(6) 0.029(3) Uiso 1.00 1 d . . .
H(10) H 0.499(2) 1.103(2) 1.0049(7) 0.047(5) Uiso 1.00 1 d . . .
H(11) H 0.572(2) 0.815(2) 1.0202(9) 0.059(5) Uiso 1.00 1 d . . .
H(12) H 0.575(2) 0.549(2) 0.9965(8) 0.054(5) Uiso 1.00 1 d . . .
H(13) H 0.402(3) 0.487(2) 0.9803(11) 0.073(7) Uiso 1.00 1 d . . .
H(14) H 0.532(2) 0.496(2) 0.9396(9) 0.060(6) Uiso 1.00 1 d . . .
H(15) H 0.8911(19) 0.0262(18) 0.7650(6) 0.023(3) Uiso 1.00 1 d . . .
H(16) H 1.0445(18) 0.0417(18) 0.8037(6) 0.024(3) Uiso 1.00 1 d . . .
H(17) H 0.893(2) -0.080(2) 0.8188(6) 0.034(4) Uiso 1.00 1 d . . .
H(18) H 0.857(2) 0.053(2) 0.9121(7) 0.044(4) Uiso 1.00 1 d . . .
H(19) H 0.817(2) 0.2452(19) 0.9150(6) 0.029(3) Uiso 1.00 1 d . . .
H(20) H 0.995(2) 0.177(2) 0.8992(6) 0.036(4) Uiso 1.00 1 d . . .

loop_
_atom_site_aniso_label
_atom_site_aniso_U_11
_atom_site_aniso_U_22
_atom_site_aniso_U_33
_atom_site_aniso_U_12
_atom_site_aniso_U_13
_atom_site_aniso_U_23
S(1) 0.01612(10) 0.01904(10) 0.01675(10) 0.00370(9) -0.00123(8) -0.00348(8)
O(1) 0.0170(3) 0.0199(3) 0.0289(3) -0.0010(2) 0.0009(2) -0.0020(2)
O(2) 0.0356(4) 0.0146(3) 0.0235(3) 0.0037(3) 0.0050(3) 0.0017(2)
O(3) 0.0225(3) 0.0243(3) 0.0267(3) -0.0017(2) 0.0073(3) -0.0042(2)
O(4) 0.0262(3) 0.0290(4) 0.0259(3) 0.0108(3) -0.0108(3) -0.0079(3)
N(1) 0.0155(3) 0.0135(3) 0.0204(3) 0.0005(2) 0.0013(2) 0.0002(2)
N(2) 0.0181(3) 0.0147(3) 0.0181(3) 0.0030(3) 0.0030(3) -0.0001(2)
C(1) 0.0173(4) 0.0197(4) 0.0164(3) 0.0038(3) -0.0006(3) -0.0006(3)
C(2) 0.0179(4) 0.0139(4) 0.0236(4) 0.0018(3) 0.0010(3) 0.0003(3)
C(3) 0.0152(4) 0.0210(4) 0.0218(4) 0.0002(3) 0.0019(3) -0.0001(3)
C(4) 0.0166(3) 0.0161(3) 0.0176(3) -0.0015(3) 0.0008(3) -0.0009(3)
C(5) 0.0217(4) 0.0159(3) 0.0207(4) -0.0004(3) 0.0048(3) 0.0017(3)
C(6) 0.0241(4) 0.0167(4) 0.0153(3) 0.0006(3) 0.0020(3) 0.0001(3)
C(7) 0.0181(3) 0.0149(3) 0.0159(3) 0.0019(3) 0.0013(3) 0.0001(3)
C(8) 0.0233(5) 0.0245(4) 0.0265(4) 0.0097(4) 0.0008(4) -0.0022(4)
C(9) 0.0324(5) 0.0345(6) 0.0186(4) 0.0092(5) -0.0044(4) 0.0013(4)
C(10) 0.0182(4) 0.0217(4) 0.0147(3) 0.0019(3) -0.0006(3) -0.0044(3)
C(11) 0.0232(4) 0.0221(4) 0.0185(4) 0.0014(3) 0.0021(3) -0.0029(3)
C(12) 0.0294(5) 0.0256(5) 0.0268(4) -0.0042(4) 0.0068(4) -0.0073(4)
C(13) 0.0316(6) 0.0382(6) 0.0288(5) -0.0065(5) 0.0001(4) -0.0150(5)
C(14) 0.0298(5) 0.0461(7) 0.0237(4) 0.0021(5) -0.0085(4) -0.0102(5)
C(15) 0.0241(4) 0.0308(5) 0.0171(4) 0.0045(4) -0.0032(3) -0.0026(3)
C(16) 0.0439(7) 0.0388(6) 0.0227(5) 0.0155(6) -0.0089(5) 0.0019(5)

loop_
_atom_type_symbol
_atom_type_description
_atom_type_scat_dispersion_real
_atom_type_scat_dispersion_imag
_atom_type_scat_source
C C 0.003 0.002
;
International Tables for Crystallography
(1992, Vol. C, Tables 4.2.6.8 and 6.1.1.4)
;
H H 0.000 0.000
;
International Tables for Crystallography
(1992, Vol. C, Table 6.1.1.4)
;
N N 0.006 0.003
;
International Tables for Crystallography
(1992, Vol. C, Tables 4.2.6.8 and 6.1.1.4)
;
O O 0.011 0.006
;
International Tables for Crystallography
(1992, Vol. C, Tables 4.2.6.8 and 6.1.1.4)
;
S S 0.125 0.123
;
International Tables for Crystallography
(1992, Vol. C, Tables 4.2.6.8 and 6.1.1.4)
;

loop_
_geom_angle_atom_site_label_1
_geom_angle_atom_site_label_2
_geom_angle_atom_site_label_3
_geom_angle
_geom_angle_publ_flag
_geom_angle_site_symmetry_1
_geom_angle_site_symmetry_2
_geom_angle_site_symmetry_3
O(3) S(1) O(4) 119.31(5) yes . . .
O(3) S(1) N(2) 106.20(4) yes . . .
O(3) S(1) C(10) 108.41(4) yes . . .
O(4) S(1) N(2) 108.87(4) yes . . .
O(4) S(1) C(10) 109.59(5) yes . . .
N(2) S(1) C(10) 103.24(4) yes . . .
C(2) N(1) C(4) 112.68(7) yes . . .
C(2) N(1) C(7) 121.48(8) yes . . .
C(4) N(1) C(7) 123.11(8) yes . . .
S(1) N(2) C(6) 119.14(6) yes . . .
S(1) N(2) C(7) 118.90(6) yes . . .
C(6) N(2) C(7) 121.89(7) yes . . .
C(2) C(1) C(3) 101.49(7) yes . . .
C(2) C(1) C(8) 111.43(8) yes . . .
C(2) C(1) C(9) 110.28(8) yes . . .
C(3) C(1) C(8) 111.63(8) yes . . .
C(3) C(1) C(9) 110.96(8) yes . . .
C(8) C(1) C(9) 110.73(9) yes . . .
N(1) C(2) C(1) 102.69(7) yes . . .
C(1) C(3) C(4) 104.58(7) yes . . .
N(1) C(4) C(3) 102.31(7) yes . . .
N(1) C(4) C(5) 108.62(8) yes . . .
C(3) C(4) C(5) 115.44(8) yes . . .
C(4) C(5) C(6) 109.86(8) yes . . .
O(2) C(6) N(2) 121.15(9) yes . . .
O(2) C(6) C(5) 125.43(9) yes . . .
N(2) C(6) C(5) 113.42(8) yes . . .
O(1) C(7) N(1) 126.52(9) yes . . .
O(1) C(7) N(2) 121.64(8) yes . . .
N(1) C(7) N(2) 111.83(8) yes . . .
S(1) C(10) C(11) 116.94(7) yes . . .
S(1) C(10) C(15) 120.60(8) yes . . .
C(11) C(10) C(15) 122.34(9) yes . . .
C(10) C(11) C(12) 119.97(9) yes . . .
C(11) C(12) C(13) 118.98(11) yes . . .
C(12) C(13) C(14) 120.35(12) yes . . .
C(13) C(14) C(15) 122.41(11) yes . . .
C(10) C(15) C(14) 115.93(11) yes . . .
C(10) C(15) C(16) 124.75(10) yes . . .
C(14) C(15) C(16) 119.31(10) yes . . .
N(1) C(2) H(1) 108.5(9) no . . .
N(1) C(2) H(2) 109.7(8) no . . .
C(1) C(2) H(1) 110.6(9) no . . .
C(1) C(2) H(2) 112.7(8) no . . .
H(1) C(2) H(2) 112.1(12) no . . .
C(1) C(3) H(3) 109.8(9) no . . .
C(1) C(3) H(4) 108.8(9) no . . .
C(4) C(3) H(3) 114.0(9) no . . .
C(4) C(3) H(4) 109.3(9) no . . .
H(3) C(3) H(4) 110.1(12) no . . .
N(1) C(4) H(5) 108.3(8) no . . .
C(3) C(4) H(5) 111.0(8) no . . .
C(5) C(4) H(5) 110.7(8) no . . .
C(4) C(5) H(6) 113.5(9) no . . .
C(4) C(5) H(7) 110.1(9) no . . .
C(6) C(5) H(6) 107.7(9) no . . .
C(6) C(5) H(7) 107.9(9) no . . .
H(6) C(5) H(7) 107.7(13) no . . .
C(1) C(8) H(15) 110.4(8) no . . .
C(1) C(8) H(16) 112.3(9) no . . .
C(1) C(8) H(17) 111.2(10) no . . .
H(15) C(8) H(16) 104.8(12) no . . .
H(15) C(8) H(17) 105.7(13) no . . .
H(16) C(8) H(17) 112.1(13) no . . .
C(1) C(9) H(18) 113.5(11) no . . .
C(1) C(9) H(19) 110.9(9) no . . .
C(1) C(9) H(20) 108.9(10) no . . .
H(18) C(9) H(19) 108.4(14) no . . .
H(18) C(9) H(20) 105.1(15) no . . .
H(19) C(9) H(20) 109.9(14) no . . .
C(10) C(11) H(8) 120.0(9) no . . .
C(12) C(11) H(8) 119.9(9) no . . .
C(11) C(12) H(9) 119.0(8) no . . .
C(13) C(12) H(9) 121.9(9) no . . .
C(12) C(13) H(10) 116.3(10) no . . .
C(14) C(13) H(10) 123.3(11) no . . .
C(13) C(14) H(11) 121.6(12) no . . .
C(15) C(14) H(11) 116.0(12) no . . .
C(15) C(16) H(12) 109.7(12) no . . .
C(15) C(16) H(13) 113.3(15) no . . .
C(15) C(16) H(14) 113.9(15) no . . .
H(12) C(16) H(13) 107(2) no . . .
H(12) C(16) H(14) 107.8(18) no . . .
H(13) C(16) H(14) 105(2) no . . .

loop_
_geom_bond_atom_site_label_1
_geom_bond_atom_site_label_2
_geom_bond_distance
_geom_bond_publ_flag
_geom_bond_site_symmetry_1
_geom_bond_site_symmetry_2
S(1) O(3) 1.4298(8) yes . .
S(1) O(4) 1.4285(8) yes . .
S(1) N(2) 1.6976(8) yes . .
S(1) C(10) 1.7691(10) yes . .
O(1) C(7) 1.2086(12) yes . .
O(2) C(6) 1.2097(12) yes . .
N(1) C(2) 1.4709(12) yes . .
N(1) C(4) 1.4756(12) yes . .
N(1) C(7) 1.3406(12) yes . .
N(2) C(6) 1.4137(12) yes . .
N(2) C(7) 1.4619(12) yes . .
C(1) C(2) 1.5322(14) yes . .
C(1) C(3) 1.5380(14) yes . .
C(1) C(8) 1.5212(15) yes . .
C(1) C(9) 1.5302(15) yes . .
C(3) C(4) 1.5272(14) yes . .
C(4) C(5) 1.5208(13) yes . .
C(5) C(6) 1.5041(15) yes . .
C(10) C(11) 1.3884(15) yes . .
C(10) C(15) 1.4060(14) yes . .
C(11) C(12) 1.3904(16) yes . .
C(12) C(13) 1.3877(17) yes . .
C(13) C(14) 1.385(2) yes . .
C(14) C(15) 1.3975(18) yes . .
C(15) C(16) 1.5067(19) yes . .
C(2) H(1) 0.941(15) no . .
C(2) H(2) 1.024(13) no . .
C(3) H(3) 0.968(15) no . .
C(3) H(4) 0.967(15) no . .
C(4) H(5) 0.990(15) no . .
C(5) H(6) 0.945(15) no . .
C(5) H(7) 0.989(15) no . .
C(8) H(15) 1.007(15) no . .
C(8) H(16) 0.977(15) no . .
C(8) H(17) 0.983(17) no . .
C(9) H(18) 0.988(19) no . .
C(9) H(19) 0.992(16) no . .
C(9) H(20) 0.954(17) no . .
C(11) H(8) 0.949(16) no . .
C(12) H(9) 1.007(15) no . .
C(13) H(10) 0.999(19) no . .
C(14) H(11) 0.99(2) no . .
C(16) H(12) 0.97(2) no . .
C(16) H(13) 0.94(2) no . .
C(16) H(14) 0.89(2) no . .

loop_
_geom_contact_atom_site_label_1
_geom_contact_atom_site_label_2
_geom_contact_distance
_geom_contact_publ_flag
_geom_contact_site_symmetry_1
_geom_contact_site_symmetry_2
O(1) O(2) 3.4978(10) ? . 3_646
O(1) C(5) 3.3013(12) ? . 3_646
O(1) C(11) 3.4006(13) ? . 1_545
O(1) C(12) 3.3247(14) ? . 1_545
O(2) O(1) 3.4978(10) ? . 3_656
O(2) N(1) 3.4775(12) ? . 3_656
O(2) C(2) 3.2129(12) ? . 1_565
O(2) C(5) 3.5302(12) ? . 3_656
O(2) C(7) 3.3835(12) ? . 3_656
O(3) C(13) 3.4741(14) ? . 2_467
O(3) C(14) 3.3684(15) ? . 2_467
O(4) C(8) 3.2587(14) ? . 1_465
N(1) O(2) 3.4775(12) ? . 3_646
C(2) O(2) 3.2129(12) ? . 1_545
C(5) O(1) 3.3013(12) ? . 3_656
C(5) O(2) 3.5302(12) ? . 3_646
C(7) O(2) 3.3835(12) ? . 3_646
C(8) O(4) 3.2587(14) ? . 1_645
C(11) O(1) 3.4006(13) ? . 1_565
C(12) O(1) 3.3247(14) ? . 1_565
C(13) O(3) 3.4741(14) ? . 2_567
C(14) O(3) 3.3684(15) ? . 2_567
S(1) H(3) 3.255(16) ? . 1_455
S(1) H(11) 3.17(2) ? . 2_467
S(1) H(15) 3.585(15) ? . 3_656
O(1) H(3) 2.815(15) ? . 1_455
O(1) H(6) 3.003(14) ? . 3_646
O(1) H(7) 2.849(15) ? . 3_646
O(1) H(8) 2.936(16) ? . 1_545
O(1) H(9) 2.694(15) ? . 1_545
O(1) H(15) 3.470(15) ? . 3_656
O(1) H(16) 3.044(15) ? . 1_455
O(1) H(20) 3.319(17) ? . 1_455
O(2) H(1) 2.817(15) ? . 1_565
O(2) H(2) 2.800(14) ? . 1_565
O(2) H(2) 2.853(14) ? . 3_656
O(2) H(4) 3.535(15) ? . 3_656
O(2) H(7) 2.668(16) ? . 3_656
O(2) H(17) 3.363(17) ? . 1_565
O(3) H(3) 2.770(15) ? . 1_455
O(3) H(9) 2.968(15) ? . 1_545
O(3) H(10) 2.924(18) ? . 2_467
O(3) H(11) 2.67(2) ? . 2_467
O(3) H(20) 3.066(17) ? . 1_455
O(4) H(2) 3.544(14) ? . 3_656
O(4) H(3) 3.084(16) ? . 1_455
O(4) H(4) 2.671(15) ? . 3_656
O(4) H(6) 3.313(15) ? . 1_455
O(4) H(15) 2.791(15) ? . 3_656
O(4) H(16) 2.947(15) ? . 1_465
O(4) H(17) 2.731(17) ? . 1_465
N(1) H(9) 3.411(15) ? . 1_545
N(2) H(2) 3.084(13) ? . 3_656
N(2) H(15) 3.522(15) ? . 3_656
C(2) H(7) 3.381(15) ? . 3_646
C(3) H(15) 3.069(15) ? . 3_756
C(3) H(16) 3.342(15) ? . 3_756
C(5) H(2) 3.135(14) ? . 3_656
C(5) H(16) 3.164(15) ? . 3_756
C(5) H(17) 3.353(17) ? . 1_565
C(6) H(2) 2.677(13) ? . 3_656
C(7) H(2) 3.592(14) ? . 3_656
C(7) H(7) 3.592(16) ? . 3_646
C(7) H(9) 3.040(15) ? . 1_545
C(8) H(3) 3.449(15) ? . 3_746
C(8) H(4) 2.971(15) ? . 3_746
C(8) H(6) 3.313(14) ? . 1_545
C(8) H(6) 3.484(15) ? . 3_746
C(8) H(8) 3.073(16) ? . 1_645
C(9) H(8) 3.340(16) ? . 1_645
C(9) H(10) 3.289(18) ? . 2_567
C(9) H(12) 3.55(2) ? . 2_557
C(9) H(13) 3.31(2) ? . 2_557
C(10) H(11) 2.88(2) ? . 2_467
C(10) H(12) 3.47(2) ? . 2_467
C(11) H(1) 2.962(15) ? . 1_565
C(11) H(11) 3.39(2) ? . 2_467
C(11) H(12) 3.12(2) ? . 2_467
C(11) H(16) 3.335(15) ? . 1_465
C(11) H(20) 3.199(17) ? . 1_465
C(12) H(1) 2.856(15) ? . 1_565
C(12) H(12) 2.96(2) ? . 2_467
C(12) H(20) 3.263(17) ? . 1_465
C(13) H(1) 3.422(15) ? . 1_565
C(13) H(12) 3.19(2) ? . 2_467
C(13) H(19) 3.432(16) ? . 2_467
C(14) H(12) 3.55(2) ? . 2_467
C(15) H(11) 3.09(2) ? . 2_467
C(16) H(9) 3.467(15) ? . 1_545
C(16) H(11) 3.58(2) ? . 2_467
C(16) H(18) 3.262(19) ? . 2_457
H(1) O(2) 2.817(15) ? . 1_545
H(1) C(11) 2.962(15) ? . 1_545
H(1) C(12) 2.856(15) ? . 1_545
H(1) C(13) 3.422(15) ? . 1_545
H(1) H(7) 3.43(2) ? . 3_646
H(1) H(8) 3.18(2) ? . 1_545
H(1) H(9) 2.93(2) ? . 1_545
H(2) O(2) 2.800(14) ? . 1_545
H(2) O(2) 2.853(14) ? . 3_646
H(2) O(4) 3.544(13) ? . 3_646
H(2) N(2) 3.084(13) ? . 3_646
H(2) C(5) 3.135(14) ? . 3_646
H(2) C(6) 2.677(13) ? . 3_646
H(2) C(7) 3.592(14) ? . 3_646
H(2) H(7) 2.61(2) ? . 3_646
H(3) S(1) 3.255(16) ? . 1_655
H(3) O(1) 2.815(15) ? . 1_655
H(3) O(3) 2.770(15) ? . 1_655
H(3) O(4) 3.084(16) ? . 1_655
H(3) C(8) 3.449(15) ? . 3_756
H(3) H(15) 2.69(2) ? . 3_756
H(3) H(16) 3.42(2) ? . 3_756
H(4) O(2) 3.535(15) ? . 3_646
H(4) O(4) 2.671(15) ? . 3_646
H(4) C(8) 2.971(15) ? . 3_756
H(4) H(6) 3.47(2) ? . 3_746
H(4) H(15) 2.67(2) ? . 3_756
H(4) H(16) 2.64(2) ? . 3_756
H(4) H(17) 3.00(2) ? . 3_756
H(6) O(1) 3.003(14) ? . 3_656
H(6) O(4) 3.313(15) ? . 1_655
H(6) C(8) 3.313(14) ? . 1_565
H(6) C(8) 3.484(15) ? . 3_756
H(6) H(4) 3.47(2) ? . 3_756
H(6) H(15) 3.21(2) ? . 1_565
H(6) H(15) 3.21(2) ? . 3_756
H(6) H(16) 2.82(2) ? . 3_756
H(6) H(17) 2.52(2) ? . 1_565
H(7) O(1) 2.849(15) ? . 3_656
H(7) O(2) 2.668(16) ? . 3_646
H(7) C(2) 3.381(15) ? . 3_656
H(7) C(7) 3.592(16) ? . 3_656
H(7) H(1) 3.43(2) ? . 3_656
H(7) H(2) 2.61(2) ? . 3_656
H(7) H(8) 3.25(2) ? . 3_646
H(7) H(16) 2.73(2) ? . 3_756
H(8) O(1) 2.936(16) ? . 1_565
H(8) C(8) 3.073(16) ? . 1_465
H(8) C(9) 3.340(16) ? . 1_465
H(8) H(1) 3.18(2) ? . 1_565
H(8) H(7) 3.25(2) ? . 3_656
H(8) H(12) 3.47(2) ? . 2_467
H(8) H(16) 2.39(2) ? . 1_465
H(8) H(17) 3.10(2) ? . 1_465
H(8) H(18) 3.29(2) ? . 1_465
H(8) H(20) 2.69(2) ? . 1_465
H(9) O(1) 2.694(15) ? . 1_565
H(9) O(3) 2.968(15) ? . 1_565
H(9) N(1) 3.411(15) ? . 1_565
H(9) C(7) 3.040(15) ? . 1_565
H(9) C(16) 3.467(15) ? . 1_565
H(9) H(1) 2.93(2) ? . 1_565
H(9) H(12) 3.33(2) ? . 2_467
H(9) H(13) 2.90(2) ? . 1_565
H(9) H(14) 3.09(2) ? . 1_565
H(9) H(20) 2.85(2) ? . 1_465
H(10) O(3) 2.924(18) ? . 2_567
H(10) C(9) 3.289(18) ? . 2_467
H(10) H(13) 3.30(3) ? . 1_565
H(10) H(13) 3.37(3) ? . 2_567
H(10) H(19) 3.59(2) ? . 1_565
H(10) H(19) 2.76(2) ? . 2_467
H(10) H(20) 2.97(2) ? . 2_467
H(11) S(1) 3.17(2) ? . 2_567
H(11) O(3) 2.67(2) ? . 2_567
H(11) C(10) 2.88(2) ? . 2_567
H(11) C(11) 3.39(2) ? . 2_567
H(11) C(15) 3.09(2) ? . 2_567
H(11) C(16) 3.58(2) ? . 2_567
H(11) H(13) 3.13(3) ? . 2_567
H(12) C(9) 3.55(2) ? . 2_457
H(12) C(10) 3.47(2) ? . 2_567
H(12) C(11) 3.12(2) ? . 2_567
H(12) C(12) 2.96(2) ? . 2_567
H(12) C(13) 3.19(2) ? . 2_567
H(12) C(14) 3.55(2) ? . 2_567
H(12) H(8) 3.47(2) ? . 2_567
H(12) H(9) 3.33(2) ? . 2_567
H(12) H(18) 2.98(2) ? . 2_457
H(12) H(20) 3.23(2) ? . 2_457
H(13) C(9) 3.31(2) ? . 2_457
H(13) H(9) 2.90(2) ? . 1_545
H(13) H(10) 3.30(3) ? . 1_545
H(13) H(10) 3.37(3) ? . 2_467
H(13) H(11) 3.13(3) ? . 2_467
H(13) H(18) 2.70(3) ? . 2_457
H(13) H(19) 3.28(3) ? . 2_457
H(13) H(20) 3.34(3) ? . 2_457
H(14) H(9) 3.09(2) ? . 1_545
H(15) S(1) 3.585(15) ? . 3_646
H(15) O(1) 3.470(15) ? . 3_646
H(15) O(4) 2.791(15) ? . 3_646
H(15) N(2) 3.522(15) ? . 3_646
H(15) C(3) 3.069(15) ? . 3_746
H(15) H(3) 2.69(2) ? . 3_746
H(15) H(4) 2.67(2) ? . 3_746
H(15) H(6) 3.21(2) ? . 1_545
H(15) H(6) 3.21(2) ? . 3_746
H(16) O(1) 3.044(15) ? . 1_655
H(16) O(4) 2.947(15) ? . 1_645
H(16) C(3) 3.342(15) ? . 3_746
H(16) C(5) 3.164(15) ? . 3_746
H(16) C(11) 3.335(15) ? . 1_645
H(16) H(3) 3.42(2) ? . 3_746
H(16) H(4) 2.64(2) ? . 3_746
H(16) H(6) 2.82(2) ? . 3_746
H(16) H(7) 2.73(2) ? . 3_746
H(16) H(8) 2.39(2) ? . 1_645
H(17) O(2) 3.363(17) ? . 1_545
H(17) O(4) 2.731(17) ? . 1_645
H(17) C(5) 3.353(17) ? . 1_545
H(17) H(4) 3.00(2) ? . 3_746
H(17) H(6) 2.52(2) ? . 1_545
H(17) H(8) 3.10(2) ? . 1_645
H(18) C(16) 3.262(19) ? . 2_557
H(18) H(8) 3.29(2) ? . 1_645
H(18) H(12) 2.98(2) ? . 2_557
H(18) H(13) 2.70(3) ? . 2_557
H(19) C(13) 3.432(16) ? . 2_567
H(19) H(10) 3.59(2) ? . 1_545
H(19) H(10) 2.76(2) ? . 2_567
H(19) H(13) 3.28(3) ? . 2_557
H(20) O(1) 3.319(17) ? . 1_655
H(20) O(3) 3.066(17) ? . 1_655
H(20) C(11) 3.199(17) ? . 1_645
H(20) C(12) 3.263(17) ? . 1_645
H(20) H(8) 2.69(2) ? . 1_645
H(20) H(9) 2.85(2) ? . 1_645
H(20) H(10) 2.97(2) ? . 2_567
H(20) H(12) 3.23(2) ? . 2_557
H(20) H(13) 3.34(3) ? . 2_557

loop_
_geom_torsion_atom_site_label_1
_geom_torsion_atom_site_label_2
_geom_torsion_atom_site_label_3
_geom_torsion_atom_site_label_4
_geom_torsion
_geom_torsion_publ_flag
_geom_torsion_site_symmetry_1
_geom_torsion_site_symmetry_2
_geom_torsion_site_symmetry_3
_geom_torsion_site_symmetry_4
O(3) S(1) N(2) C(6) -166.30(7) ? . . . .
O(3) S(1) N(2) C(7) 16.54(7) ? . . . .
O(3) S(1) C(10) C(11) -133.33(8) ? . . . .
O(3) S(1) C(10) C(15) 42.77(10) ? . . . .
O(4) S(1) N(2) C(6) 64.05(8) ? . . . .
O(4) S(1) N(2) C(7) -113.10(7) ? . . . .
O(4) S(1) C(10) C(11) -1.56(9) ? . . . .
O(4) S(1) C(10) C(15) 174.53(8) ? . . . .
N(2) S(1) C(10) C(11) 114.32(8) ? . . . .
N(2) S(1) C(10) C(15) -69.59(9) ? . . . .
C(10) S(1) N(2) C(6) -52.34(7) ? . . . .
C(10) S(1) N(2) C(7) 130.51(7) ? . . . .
C(2) N(1) C(4) C(3) 6.25(10) ? . . . .
C(2) N(1) C(4) C(5) 128.77(8) ? . . . .
C(4) N(1) C(2) C(1) 18.70(10) ? . . . .
C(2) N(1) C(7) O(1) 7.08(16) ? . . . .
C(2) N(1) C(7) N(2) -173.66(8) ? . . . .
C(7) N(1) C(2) C(1) -179.49(9) ? . . . .
C(4) N(1) C(7) O(1) 166.97(9) ? . . . .
C(4) N(1) C(7) N(2) -13.76(13) ? . . . .
C(7) N(1) C(4) C(3) -155.23(9) ? . . . .
C(7) N(1) C(4) C(5) -32.71(13) ? . . . .
S(1) N(2) C(6) O(2) -10.24(12) ? . . . .
S(1) N(2) C(6) C(5) 169.02(6) ? . . . .
S(1) N(2) C(7) O(1) 36.56(12) ? . . . .
S(1) N(2) C(7) N(1) -142.75(7) ? . . . .
C(6) N(2) C(7) O(1) -140.52(9) ? . . . .
C(6) N(2) C(7) N(1) 40.18(12) ? . . . .
C(7) N(2) C(6) O(2) 166.82(9) ? . . . .
C(7) N(2) C(6) C(5) -13.91(12) ? . . . .
C(2) C(1) C(3) C(4) 40.28(9) ? . . . .
C(3) C(1) C(2) N(1) -35.25(9) ? . . . .
C(8) C(1) C(2) N(1) -154.19(8) ? . . . .
C(9) C(1) C(2) N(1) 82.41(10) ? . . . .
C(8) C(1) C(3) C(4) 159.08(8) ? . . . .
C(9) C(1) C(3) C(4) -76.89(10) ? . . . .
C(1) C(3) C(4) N(1) -28.80(9) ? . . . .
C(1) C(3) C(4) C(5) -146.56(8) ? . . . .
N(1) C(4) C(5) C(6) 56.47(10) ? . . . .
C(3) C(4) C(5) C(6) 170.64(8) ? . . . .
C(4) C(5) C(6) O(2) 144.51(10) ? . . . .
C(4) C(5) C(6) N(2) -34.71(11) ? . . . .
S(1) C(10) C(11) C(12) 174.63(8) ? . . . .
S(1) C(10) C(15) C(14) -175.39(8) ? . . . .
S(1) C(10) C(15) C(16) 3.75(15) ? . . . .
C(11) C(10) C(15) C(14) 0.49(16) ? . . . .
C(11) C(10) C(15) C(16) 179.62(11) ? . . . .
C(15) C(10) C(11) C(12) -1.39(16) ? . . . .
C(10) C(11) C(12) C(13) 1.15(17) ? . . . .
C(11) C(12) C(13) C(14) -0.07(17) ? . . . .
C(12) C(13) C(14) C(15) -0.8(2) ? . . . .
C(13) C(14) C(15) C(10) 0.62(17) ? . . . .
C(13) C(14) C(15) C(16) -178.56(12) ? . . . .

loop_
_cod_related_entry_id
_cod_related_entry_database
_cod_related_entry_code
1 ChemSpider 30659098
